data_7231892
loop_
_publ_author_name
'Manin, Alex N.'
'Drozd, Ksenia V.'
'Churakov, Andrei V.'
'Perlovich, German L.'

_publ_section_title
;
 Design of 4-aminobenzoic acid two-component molecular crystals:
 prediction and experiments
;
_journal_issue 13
_journal_name_full CrystEngComm
_journal_page_first 2119
_journal_paper_doi 10.1039/C8CE01857J
_journal_volume 21
_journal_year 2019
_chemical_formula_moiety 'C7 H7 N O2, C5 H6 N2 O2'
_chemical_formula_sum 'C12 H13 N3 O4'
_chemical_formula_weight 263.25
_space_group_IT_number 15
_space_group_name_Hall '-C 2yc'
_space_group_name_H-M_alt 'C 1 2/c 1'
_symmetry_cell_setting monoclinic
_symmetry_space_group_name_Hall '-C 2yc'
_symmetry_space_group_name_H-M 'C 1 2/c 1'
_atom_sites_solution_hydrogens difmap
_atom_sites_solution_primary direct
_atom_sites_solution_secondary difmap
_audit_creation_method SHELXL-97
_audit_update_record
;
2018-10-29 deposited with the CCDC.
2018-11-27 downloaded from the CCDC.
;
_cell_angle_alpha 90.00
_cell_angle_beta 98.4472(7)
_cell_angle_gamma 90.00
_cell_formula_units_Z 8
_cell_length_a 10.1018(5)
_cell_length_b 11.3577(5)
_cell_length_c 21.6477(10)
_cell_measurement_reflns_used 5520
_cell_measurement_temperature 150(2)
_cell_measurement_theta_max 30.506
_cell_measurement_theta_min 2.715
_cell_volume 2456.8(2)
_computing_cell_refinement 'SAINT (Bruker, 2008)'
_computing_data_collection '<i>APEX2</i> (Bruker, 2008)'
_computing_data_reduction 'SAINT (Bruker, 2008)'
_computing_molecular_graphics 'SHELXTL (Sheldrick, 2008)'
_computing_publication_material 'SHELXTL (Sheldrick, 2008)'
_computing_structure_refinement 'SHELXTL (Sheldrick, 2008)'
_computing_structure_solution 'SHELXTL (Sheldrick, 2008)'
_diffrn_ambient_temperature 150(2)
_diffrn_measured_fraction_theta_full 0.999
_diffrn_measured_fraction_theta_max 0.999
_diffrn_measurement_device_type 'Bruker SMART APEX II'
_diffrn_measurement_method \w
_diffrn_radiation_monochromator graphite
_diffrn_radiation_source 'fine-focus sealed tube'
_diffrn_radiation_type MoK\a
_diffrn_radiation_wavelength 0.71073
_diffrn_reflns_av_R_equivalents 0.0203
_diffrn_reflns_av_sigmaI/netI 0.0158
_diffrn_reflns_limit_h_max 13
_diffrn_reflns_limit_h_min -13
_diffrn_reflns_limit_k_max 14
_diffrn_reflns_limit_k_min -14
_diffrn_reflns_limit_l_max 28
_diffrn_reflns_limit_l_min -28
_diffrn_reflns_number 12630
_diffrn_reflns_theta_full 28.00
_diffrn_reflns_theta_max 28.00
_diffrn_reflns_theta_min 2.72
_diffrn_standards_decay_% 0
_exptl_absorpt_coefficient_mu 0.109
_exptl_absorpt_correction_T_max 0.9924
_exptl_absorpt_correction_T_min 0.9577
_exptl_absorpt_correction_type multi-scan
_exptl_absorpt_process_details 'SADABS (Bruker, 2008)'
_exptl_crystal_colour colourless
_exptl_crystal_density_diffrn 1.423
_exptl_crystal_density_method 'not measured'
_exptl_crystal_description prism
_exptl_crystal_F_000 1104
_exptl_crystal_size_max 0.40
_exptl_crystal_size_mid 0.22
_exptl_crystal_size_min 0.07
_refine_diff_density_max 0.279
_refine_diff_density_min -0.178
_refine_diff_density_rms 0.040
_refine_ls_extinction_method none
_refine_ls_goodness_of_fit_ref 1.034
_refine_ls_hydrogen_treatment refall
_refine_ls_matrix_type full
_refine_ls_number_parameters 224
_refine_ls_number_reflns 2959
_refine_ls_number_restraints 0
_refine_ls_restrained_S_all 1.034
_refine_ls_R_factor_all 0.0423
_refine_ls_R_factor_gt 0.0357
_refine_ls_shift/su_max 0.001
_refine_ls_shift/su_mean 0.000
_refine_ls_structure_factor_coef Fsqd
_refine_ls_weighting_details 'calc w=1/[\s^2^(Fo^2^)+(0.0452P)^2^+1.6851P] where P=(Fo^2^+2Fc^2^)/3'
_refine_ls_weighting_scheme calc
_refine_ls_wR_factor_gt 0.0902
_refine_ls_wR_factor_ref 0.0944
_reflns_number_gt 2550
_reflns_number_total 2959
_reflns_threshold_expression I>2\s(I)
_cod_data_source_file c8ce01857j2.cif
_cod_data_source_block z_CCDC2
_cod_depositor_comments 'Adding full bibliography for 7231888--7231892.cif.'
_cod_original_sg_symbol_H-M 'C 2/c'
_cod_database_code 7231892

loop_
_symmetry_equiv_pos_as_xyz
'x, y, z'
'-x, y, -z+1/2'
'x+1/2, y+1/2, z'
'-x+1/2, y+1/2, -z+1/2'
'-x, -y, -z'
'x, -y, z-1/2'
'-x+1/2, -y+1/2, -z'
'x+1/2, -y+1/2, z-1/2'

loop_
_atom_site_label
_atom_site_type_symbol
_atom_site_fract_x
_atom_site_fract_y
_atom_site_fract_z
_atom_site_U_iso_or_equiv
_atom_site_adp_type
_atom_site_occupancy
_atom_site_symmetry_multiplicity
_atom_site_calc_flag
N1 N 0.14748(11) 0.96452(13) 0.29905(6) 0.0386(3) Uani 1 1 d
O1 O 0.65303(9) 0.67403(9) 0.42055(4) 0.0333(2) Uani 1 1 d
O2 O 0.53340(9) 0.66473(8) 0.49991(4) 0.0317(2) Uani 1 1 d
C1 C 0.54436(11) 0.69575(10) 0.44674(5) 0.0242(2) Uani 1 1 d
C2 C 0.44099(11) 0.76230(10) 0.40616(5) 0.0218(2) Uani 1 1 d
C3 C 0.45029(11) 0.78726(11) 0.34362(5) 0.0246(2) Uani 1 1 d
C4 C 0.35266(11) 0.85290(11) 0.30786(5) 0.0257(2) Uani 1 1 d
C5 C 0.24180(11) 0.89604(11) 0.33349(5) 0.0244(2) Uani 1 1 d
C6 C 0.23259(11) 0.86984(11) 0.39621(5) 0.0238(2) Uani 1 1 d
C7 C 0.33075(11) 0.80451(10) 0.43141(5) 0.0226(2) Uani 1 1 d
H1 H 0.1464(16) 0.9698(15) 0.2571(8) 0.043(4) Uiso 1 1 d
H2 H 0.0733(17) 0.9813(14) 0.3153(8) 0.040(4) Uiso 1 1 d
H3 H 0.5250(14) 0.7603(13) 0.3256(6) 0.028(4) Uiso 1 1 d
H4 H 0.3602(14) 0.8696(13) 0.2648(7) 0.029(4) Uiso 1 1 d
H6 H 0.1570(15) 0.8987(13) 0.4137(7) 0.031(4) Uiso 1 1 d
H7 H 0.3256(13) 0.7896(12) 0.4748(6) 0.024(3) Uiso 1 1 d
H10 H 0.7132(19) 0.6364(18) 0.4478(9) 0.057(5) Uiso 1 1 d
N11 N 0.73468(9) 0.53889(9) 0.57778(4) 0.0217(2) Uani 1 1 d
N12 N 0.94052(9) 0.45211(9) 0.57556(4) 0.0215(2) Uani 1 1 d
O11 O 0.84797(8) 0.56933(8) 0.49582(4) 0.02469(19) Uani 1 1 d
O12 O 0.62404(9) 0.51946(8) 0.66064(4) 0.0296(2) Uani 1 1 d
C11 C 0.84156(11) 0.52275(10) 0.54724(5) 0.0202(2) Uani 1 1 d
C12 C 0.72334(11) 0.49459(10) 0.63649(5) 0.0214(2) Uani 1 1 d
C13 C 0.83307(11) 0.42176(10) 0.66379(5) 0.0224(2) Uani 1 1 d
C14 C 0.93747(11) 0.40072(9) 0.63300(5) 0.0206(2) Uani 1 1 d
C15 C 1.05331(12) 0.32245(12) 0.65533(6) 0.0276(3) Uani 1 1 d
H11 H 0.6662(16) 0.5826(14) 0.5569(7) 0.036(4) Uiso 1 1 d
H12 H 1.0093(16) 0.4415(13) 0.5542(7) 0.034(4) Uiso 1 1 d
H13 H 0.8272(14) 0.3852(13) 0.7033(7) 0.029(4) Uiso 1 1 d
H151 H 1.1373(17) 0.3682(15) 0.6628(8) 0.042(4) Uiso 1 1 d
H152 H 1.0613(17) 0.2623(16) 0.6237(8) 0.048(5) Uiso 1 1 d
H153 H 1.0399(16) 0.2829(15) 0.6926(8) 0.039(4) Uiso 1 1 d

loop_
_atom_site_aniso_label
_atom_site_aniso_U_11
_atom_site_aniso_U_22
_atom_site_aniso_U_33
_atom_site_aniso_U_23
_atom_site_aniso_U_13
_atom_site_aniso_U_12
N1 0.0244(5) 0.0659(8) 0.0262(6) 0.0078(5) 0.0061(4) 0.0177(5)
O1 0.0265(5) 0.0464(6) 0.0284(5) 0.0090(4) 0.0083(4) 0.0144(4)
O2 0.0281(4) 0.0395(5) 0.0289(5) 0.0109(4) 0.0084(3) 0.0080(4)
C1 0.0223(5) 0.0247(5) 0.0263(6) 0.0010(4) 0.0055(4) 0.0019(4)
C2 0.0196(5) 0.0229(5) 0.0231(5) 0.0005(4) 0.0041(4) -0.0006(4)
C3 0.0200(5) 0.0299(6) 0.0253(6) -0.0007(5) 0.0080(4) 0.0020(4)
C4 0.0227(5) 0.0358(6) 0.0193(5) 0.0021(5) 0.0056(4) 0.0014(5)
C5 0.0182(5) 0.0311(6) 0.0237(5) -0.0007(5) 0.0021(4) 0.0003(4)
C6 0.0184(5) 0.0309(6) 0.0231(6) -0.0039(4) 0.0061(4) 0.0002(4)
C7 0.0221(5) 0.0263(6) 0.0201(5) -0.0006(4) 0.0054(4) -0.0023(4)
N11 0.0192(4) 0.0253(5) 0.0216(5) 0.0014(4) 0.0062(4) 0.0047(4)
N12 0.0186(4) 0.0271(5) 0.0199(5) 0.0000(4) 0.0067(4) 0.0030(4)
O11 0.0215(4) 0.0333(4) 0.0204(4) 0.0038(3) 0.0067(3) 0.0056(3)
O12 0.0260(4) 0.0369(5) 0.0290(4) 0.0017(4) 0.0145(3) 0.0063(4)
C11 0.0202(5) 0.0226(5) 0.0183(5) -0.0025(4) 0.0049(4) 0.0011(4)
C12 0.0227(5) 0.0220(5) 0.0209(5) -0.0024(4) 0.0079(4) -0.0007(4)
C13 0.0246(5) 0.0236(5) 0.0199(5) 0.0012(4) 0.0067(4) 0.0004(4)
C14 0.0217(5) 0.0200(5) 0.0201(5) -0.0018(4) 0.0031(4) -0.0008(4)
C15 0.0253(6) 0.0303(6) 0.0275(6) 0.0032(5) 0.0048(5) 0.0058(5)

loop_
_atom_type_symbol
_atom_type_description
_atom_type_scat_dispersion_real
_atom_type_scat_dispersion_imag
_atom_type_scat_source
C C 0.0033 0.0016 'International Tables Vol C Tables 4.2.6.8 and 6.1.1.4'
H H 0.0000 0.0000 'International Tables Vol C Tables 4.2.6.8 and 6.1.1.4'
N N 0.0061 0.0033 'International Tables Vol C Tables 4.2.6.8 and 6.1.1.4'
O O 0.0106 0.0060 'International Tables Vol C Tables 4.2.6.8 and 6.1.1.4'

loop_
_geom_angle_atom_site_label_1
_geom_angle_atom_site_label_2
_geom_angle_atom_site_label_3
_geom_angle
C5 N1 H1 119.3(11)
C5 N1 H2 117.7(10)
H1 N1 H2 119.5(15)
C1 O1 H10 109.4(12)
O2 C1 O1 122.79(11)
O2 C1 C2 123.72(10)
O1 C1 C2 113.48(10)
C7 C2 C3 118.69(10)
C7 C2 C1 118.67(10)
C3 C2 C1 122.62(10)
C4 C3 C2 120.54(10)
C4 C3 H3 119.2(9)
C2 C3 H3 120.2(9)
C3 C4 C5 120.73(11)
C3 C4 H4 119.8(9)
C5 C4 H4 119.5(9)
N1 C5 C6 120.56(11)
N1 C5 C4 121.00(11)
C6 C5 C4 118.42(11)
C7 C6 C5 120.28(10)
C7 C6 H6 121.2(9)
C5 C6 H6 118.5(9)
C6 C7 C2 121.33(10)
C6 C7 H7 119.8(8)
C2 C7 H7 118.8(8)
C11 N11 C12 125.12(10)
C11 N11 H11 115.4(10)
C12 N11 H11 119.5(10)
C11 N12 C14 123.08(9)
C11 N12 H12 115.0(10)
C14 N12 H12 121.9(10)
O11 C11 N12 121.66(10)
O11 C11 N11 121.88(10)
N12 C11 N11 116.46(10)
O12 C12 N11 119.24(10)
O12 C12 C13 125.76(10)
N11 C12 C13 115.00(9)
C14 C13 C12 120.65(10)
C14 C13 H13 121.2(9)
C12 C13 H13 118.0(9)
C13 C14 N12 119.57(10)
C13 C14 C15 125.31(10)
N12 C14 C15 115.10(10)
C14 C15 H151 110.7(10)
C14 C15 H152 109.3(10)
H151 C15 H152 108.9(14)
C14 C15 H153 110.7(10)
H151 C15 H153 109.6(14)
H152 C15 H153 107.5(14)

loop_
_geom_bond_atom_site_label_1
_geom_bond_atom_site_label_2
_geom_bond_distance
N1 C5 1.3637(16)
N1 H1 0.908(18)
N1 H2 0.895(18)
O1 C1 1.3305(14)
O1 H10 0.89(2)
O2 C1 1.2241(14)
C1 C2 1.4711(16)
C2 C7 1.3956(15)
C2 C3 1.3997(15)
C3 C4 1.3797(16)
C3 H3 0.951(15)
C4 C5 1.4088(16)
C4 H4 0.964(15)
C5 C6 1.4064(16)
C6 C7 1.3757(16)
C6 H6 0.958(15)
C7 H7 0.963(14)
N11 C11 1.3587(14)
N11 C12 1.3872(14)
N11 H11 0.915(16)
N12 C11 1.3560(14)
N12 C14 1.3781(14)
N12 H12 0.897(17)
O11 C11 1.2427(13)
O12 C12 1.2303(14)
C12 C13 1.4388(16)
C13 C14 1.3492(15)
C13 H13 0.959(15)
C14 C15 1.4923(16)
C15 H151 0.988(17)
C15 H152 0.979(18)
C15 H153 0.950(17)

loop_
_geom_hbond_atom_site_label_D
_geom_hbond_atom_site_label_H
_geom_hbond_atom_site_label_A
_geom_hbond_distance_DH
_geom_hbond_distance_HA
_geom_hbond_distance_DA
_geom_hbond_angle_DHA
_geom_hbond_site_symmetry_A
O1 H10 O11 0.89(2) 1.76(2) 2.6466(12) 172.4(19) .
N1 H1 O12 0.908(18) 2.071(18) 2.9763(15) 174.4(15) 8_465
N1 H2 O12 0.895(18) 2.132(18) 3.0035(14) 164.3(15) 7_566
N11 H11 O2 0.915(16) 1.925(17) 2.8305(13) 170.0(14) .
N12 H12 O11 0.897(17) 1.930(17) 2.8251(12) 175.0(15) 5_766
